data_1561632
loop_
_publ_author_name
'Li, Na'
'Huang, Rudan'

_publ_section_title
;
 Six new inorganic--organic hybrids based on rigid triangular ligands:
 Syntheses, structures and properties
;
_journal_name_full 'Journal of Solid State Chemistry'
_journal_page_first 320
_journal_page_last 328
_journal_paper_doi 10.1016/j.jssc.2015.11.009
_journal_volume 233
_journal_year 2016
_chemical_formula_sum 'C40 H28 Co Mo4 N8 O13'
_chemical_formula_weight 1271.39
_space_group_IT_number 2
_space_group_name_Hall '-P 1'
_space_group_name_H-M_alt 'P -1'
_symmetry_cell_setting triclinic
_symmetry_space_group_name_H-M 'P -1'
_atom_sites_solution_hydrogens geom
_atom_sites_solution_primary direct
_atom_sites_solution_secondary difmap
_audit_creation_method SHELXL-97
_cell_angle_alpha 78.9200(10)
_cell_angle_beta 84.447(2)
_cell_angle_gamma 77.5630(10)
_cell_formula_units_Z 1
_cell_length_a 8.0920(7)
_cell_length_b 8.9919(8)
_cell_length_c 13.9961(12)
_cell_measurement_reflns_used 1772
_cell_measurement_temperature 293(2)
_cell_measurement_theta_max 27.819
_cell_measurement_theta_min 2.971
_cell_volume 974.32(15)
_computing_cell_refinement 'Bruker SMART'
_computing_data_collection 'Bruker SMART'
_computing_data_reduction 'Bruker SAINT'
_computing_molecular_graphics 'Bruker SHELXTL'
_computing_publication_material 'Bruker SHELXTL'
_computing_structure_refinement 'SHELXL-97 (Sheldrick, 1997)'
_computing_structure_solution 'SHELXS-97 (Sheldrick, 1990)'
_diffrn_ambient_temperature 293(2)
_diffrn_measured_fraction_theta_full 0.912
_diffrn_measured_fraction_theta_max 0.912
_diffrn_measurement_device_type 'CCD area detector'
_diffrn_measurement_method 'phi and omega scans'
_diffrn_radiation_monochromator graphite
_diffrn_radiation_source 'fine-focus sealed tube'
_diffrn_radiation_type MoK\a
_diffrn_radiation_wavelength 0.71073
_diffrn_reflns_av_R_equivalents 0.0000
_diffrn_reflns_av_sigmaI/netI 0.1062
_diffrn_reflns_limit_h_max 9
_diffrn_reflns_limit_h_min -9
_diffrn_reflns_limit_k_max 10
_diffrn_reflns_limit_k_min -10
_diffrn_reflns_limit_l_max 16
_diffrn_reflns_limit_l_min -6
_diffrn_reflns_number 3132
_diffrn_reflns_theta_full 25.02
_diffrn_reflns_theta_max 25.02
_diffrn_reflns_theta_min 2.97
_exptl_absorpt_coefficient_mu 1.752
_exptl_absorpt_correction_T_max 0.8043
_exptl_absorpt_correction_T_min 0.6492
_exptl_absorpt_correction_type multi-scan
_exptl_absorpt_process_details sadabs
_exptl_crystal_colour purple
_exptl_crystal_density_diffrn 2.167
_exptl_crystal_density_meas 0
_exptl_crystal_density_method 'not measured'
_exptl_crystal_description needle
_exptl_crystal_F_000 623
_exptl_crystal_size_max 0.27
_exptl_crystal_size_mid 0.21
_exptl_crystal_size_min 0.13
_refine_diff_density_max 2.251
_refine_diff_density_min -3.256
_refine_diff_density_rms 0.380
_refine_ls_extinction_method none
_refine_ls_goodness_of_fit_ref 1.100
_refine_ls_hydrogen_treatment mixed
_refine_ls_matrix_type full
_refine_ls_number_parameters 302
_refine_ls_number_reflns 3132
_refine_ls_number_restraints 0
_refine_ls_restrained_S_all 1.100
_refine_ls_R_factor_all 0.1682
_refine_ls_R_factor_gt 0.1131
_refine_ls_shift/su_max 0.001
_refine_ls_shift/su_mean 0.000
_refine_ls_structure_factor_coef Fsqd
_refine_ls_weighting_details 'calc w=1/[\s^2^(Fo^2^)+(0.1873P)^2^+40.8754P] where P=(Fo^2^+2Fc^2^)/3'
_refine_ls_weighting_scheme calc
_refine_ls_wR_factor_gt 0.3235
_refine_ls_wR_factor_ref 0.3799
_reflns_number_gt 2044
_reflns_number_total 3132
_reflns_threshold_expression >2sigma(I)
_cod_data_source_file JSSC-2016-233-320.cif
_cod_data_source_block 131024b
_cod_depositor_comments
;
The following automatic conversions were performed:

data item '_symmetry_cell_setting' value 'Triclinic' was changed to
'triclinic' in accordance with the built-in table derived from the
CIF Core dictionary named 'cif_core.dic' version 2.4.5 last updated
on 2014-11-21.

Automatic conversion script
Id: cif_fix_values 8369 2020-08-20 11:38:08Z andrius 
;
_cod_original_sg_symbol_H-M P-1
_cod_database_code 1561632

loop_
_symmetry_equiv_pos_as_xyz
'x, y, z'
'-x, -y, -z'

loop_
_atom_site_label
_atom_site_type_symbol
_atom_site_fract_x
_atom_site_fract_y
_atom_site_fract_z
_atom_site_U_iso_or_equiv
_atom_site_adp_type
_atom_site_occupancy
_atom_site_symmetry_multiplicity
_atom_site_calc_flag
_atom_site_refinement_flags
_atom_site_disorder_assembly
_atom_site_disorder_group
Mo1 Mo 0.1938(2) 0.8686(3) -0.04526(14) 0.0319(7) Uani 1 1 d . . .
Mo2 Mo 0.6357(4) 0.8312(3) -0.06854(17) 0.0572(10) Uani 1 1 d . . .
Co1 Co 0.0000 0.5000 1.0000 0.0402(13) Uani 1 2 d S . .
N1 N 0.475(2) 0.330(2) 0.4041(14) 0.032(4) Uani 1 1 d . . .
N2 N 0.256(2) 0.747(2) 0.1202(14) 0.032(4) Uani 1 1 d . . .
N3 N 0.065(2) 0.475(2) 0.8522(13) 0.034(5) Uani 1 1 d . . .
N4 N 0.919(3) -0.157(2) 0.4847(18) 0.043(5) Uani 1 1 d . . .
O1 O 0.434(2) 0.771(2) -0.0578(12) 0.043(4) Uani 1 1 d . . .
O2 O 0.0000 1.0000 0.0000 0.034(5) Uani 1 2 d S . .
O3 O 0.312(2) 1.037(2) -0.0040(12) 0.046(5) Uani 1 1 d . . .
O4 O 0.184(2) 0.947(2) -0.1624(13) 0.050(5) Uani 1 1 d . . .
O5 O 0.1165(19) 0.7035(19) -0.0361(11) 0.035(4) Uani 1 1 d . . .
O6 O 0.670(3) 0.905(3) -0.1912(17) 0.089(9) Uani 1 1 d . . .
O7 O 0.780(2) 0.661(3) -0.0402(13) 0.062(6) Uani 1 1 d . . .
C1 C 0.348(3) 0.459(3) 0.4011(17) 0.029(5) Uani 1 1 d . . .
C2 C 0.262(3) 0.492(3) 0.4908(16) 0.029(5) Uani 1 1 d . . .
H2 H 0.1770 0.5799 0.4913 0.035 Uiso 1 1 calc R . .
C3 C 0.303(3) 0.396(3) 0.5736(16) 0.030(5) Uani 1 1 d . . .
C4 C 0.432(3) 0.266(3) 0.5772(16) 0.029(5) Uani 1 1 d . . .
H4 H 0.4618 0.2009 0.6357 0.034 Uiso 1 1 calc R . .
C5 C 0.514(3) 0.238(3) 0.4891(17) 0.030(5) Uani 1 1 d . . .
C6 C 0.349(3) 0.600(3) 0.1316(17) 0.034(6) Uani 1 1 d . . .
H6 H 0.3960 0.5608 0.0761 0.041 Uiso 1 1 calc R . .
C7 C 0.376(3) 0.506(3) 0.2207(17) 0.033(5) Uani 1 1 d . . .
H7 H 0.4360 0.4051 0.2234 0.040 Uiso 1 1 calc R . .
C8 C 0.316(3) 0.560(3) 0.3079(16) 0.029(5) Uani 1 1 d . . .
C9 C 0.218(3) 0.712(3) 0.2968(17) 0.031(5) Uani 1 1 d . . .
H9 H 0.1691 0.7541 0.3509 0.037 Uiso 1 1 calc R . .
C10 C 0.196(3) 0.797(3) 0.2024(16) 0.031(5) Uani 1 1 d . . .
H10 H 0.1332 0.8973 0.1968 0.037 Uiso 1 1 calc R . .
C11 C 0.071(3) 0.586(3) 0.7833(19) 0.041(6) Uani 1 1 d . . .
H11 H 0.0295 0.6850 0.7962 0.050 Uiso 1 1 calc R . .
C12 C 0.135(3) 0.571(3) 0.6865(17) 0.036(6) Uani 1 1 d . . .
H12 H 0.1222 0.6548 0.6355 0.043 Uiso 1 1 calc R . .
C13 C 0.218(3) 0.423(3) 0.6723(17) 0.033(5) Uani 1 1 d . . .
C14 C 0.208(3) 0.305(3) 0.7468(17) 0.036(6) Uani 1 1 d . . .
H14 H 0.2535 0.2043 0.7383 0.043 Uiso 1 1 calc R . .
C15 C 0.134(3) 0.333(3) 0.8337(17) 0.038(6) Uani 1 1 d . . .
H15 H 0.1301 0.2489 0.8837 0.045 Uiso 1 1 calc R . .
C16 C 0.835(3) -0.128(3) 0.568(2) 0.040(6) Uani 1 1 d . . .
H16 H 0.8646 -0.1958 0.6255 0.048 Uiso 1 1 calc R . .
C17 C 0.703(3) 0.001(3) 0.5719(19) 0.035(6) Uani 1 1 d . . .
H17 H 0.6501 0.0183 0.6319 0.042 Uiso 1 1 calc R . .
C18 C 0.652(3) 0.101(3) 0.4901(18) 0.032(5) Uani 1 1 d . . .
C19 C 0.737(3) 0.068(3) 0.4022(19) 0.036(6) Uani 1 1 d . . .
H19 H 0.7082 0.1324 0.3433 0.043 Uiso 1 1 calc R . .
C20 C 0.867(3) -0.063(3) 0.405(2) 0.040(6) Uani 1 1 d . . .
H20 H 0.9208 -0.0842 0.3462 0.048 Uiso 1 1 calc R . .

loop_
_atom_site_aniso_label
_atom_site_aniso_U_11
_atom_site_aniso_U_22
_atom_site_aniso_U_33
_atom_site_aniso_U_23
_atom_site_aniso_U_13
_atom_site_aniso_U_12
Mo1 0.0135(10) 0.0569(14) 0.0244(11) 0.0024(9) -0.0046(8) -0.0120(9)
Mo2 0.077(2) 0.080(2) 0.0319(13) 0.0133(12) -0.0202(12) -0.0674(17)
Co1 0.025(3) 0.079(4) 0.020(2) -0.007(2) 0.0011(19) -0.019(2)
N1 0.028(11) 0.031(10) 0.034(11) -0.004(9) 0.000(9) -0.006(8)
N2 0.024(11) 0.046(12) 0.026(10) 0.002(9) -0.008(8) -0.010(9)
N3 0.031(11) 0.051(13) 0.021(10) -0.005(9) 0.003(8) -0.018(10)
N4 0.031(12) 0.037(12) 0.058(15) -0.006(11) -0.003(11) -0.003(10)
O1 0.026(9) 0.072(12) 0.032(9) 0.000(9) -0.006(8) -0.015(9)
O2 0.025(12) 0.049(14) 0.027(12) 0.001(10) -0.014(10) -0.008(11)
O3 0.042(10) 0.064(12) 0.036(10) 0.013(8) -0.023(8) -0.029(9)
O4 0.038(11) 0.077(13) 0.029(9) 0.005(9) -0.009(8) -0.009(10)
O5 0.022(8) 0.057(10) 0.028(9) -0.004(8) 0.001(7) -0.017(8)
O6 0.10(2) 0.12(2) 0.052(14) 0.032(14) -0.020(13) -0.075(18)
O7 0.033(11) 0.114(18) 0.036(11) 0.002(11) -0.017(9) -0.015(11)
C1 0.025(12) 0.032(12) 0.029(12) -0.005(10) 0.002(10) -0.006(10)
C2 0.030(13) 0.030(12) 0.027(12) -0.008(10) 0.005(10) -0.004(10)
C3 0.029(13) 0.033(12) 0.028(12) -0.008(10) 0.005(10) -0.008(10)
C4 0.028(13) 0.032(12) 0.027(12) -0.006(10) 0.000(10) -0.011(10)
C5 0.028(13) 0.030(12) 0.033(13) -0.007(10) 0.002(10) -0.007(10)
C6 0.029(13) 0.045(14) 0.027(12) -0.009(10) 0.005(10) -0.004(11)
C7 0.033(13) 0.035(13) 0.028(12) -0.008(10) 0.004(10) 0.001(10)
C8 0.025(12) 0.034(12) 0.028(12) -0.005(10) 0.001(10) -0.006(10)
C9 0.030(13) 0.033(12) 0.028(12) -0.007(10) -0.001(10) -0.002(10)
C10 0.025(12) 0.041(13) 0.029(12) -0.004(10) -0.001(10) -0.012(10)
C11 0.035(15) 0.054(16) 0.036(14) -0.013(12) 0.012(12) -0.012(12)
C12 0.035(14) 0.042(14) 0.030(13) -0.004(11) 0.004(11) -0.009(11)
C13 0.032(13) 0.040(13) 0.029(12) -0.010(10) 0.007(10) -0.010(11)
C14 0.036(14) 0.043(14) 0.028(13) -0.007(11) 0.000(11) -0.009(11)
C15 0.037(14) 0.051(16) 0.028(13) -0.005(11) 0.008(11) -0.020(12)
C16 0.032(14) 0.036(13) 0.050(16) 0.000(12) -0.006(12) -0.009(11)
C17 0.029(13) 0.034(13) 0.042(14) -0.004(11) -0.003(11) -0.006(11)
C18 0.027(12) 0.033(13) 0.038(13) -0.007(11) -0.002(11) -0.008(10)
C19 0.029(13) 0.035(13) 0.042(14) -0.004(11) 0.002(11) -0.008(11)
C20 0.031(14) 0.037(14) 0.051(16) -0.010(12) 0.001(12) -0.003(11)

loop_
_atom_type_symbol
_atom_type_description
_atom_type_scat_dispersion_real
_atom_type_scat_dispersion_imag
_atom_type_scat_source
C C 0.0033 0.0016 'International Tables Vol C Tables 4.2.6.8 and 6.1.1.4'
H H 0.0000 0.0000 'International Tables Vol C Tables 4.2.6.8 and 6.1.1.4'
O O 0.0106 0.0060 'International Tables Vol C Tables 4.2.6.8 and 6.1.1.4'
N N 0.0061 0.0033 'International Tables Vol C Tables 4.2.6.8 and 6.1.1.4'
Co Co 0.3494 0.9721 'International Tables Vol C Tables 4.2.6.8 and 6.1.1.4'
Mo Mo -1.6832 0.6857 'International Tables Vol C Tables 4.2.6.8 and 6.1.1.4'

loop_
_geom_angle_atom_site_label_1
_geom_angle_atom_site_label_2
_geom_angle_atom_site_label_3
_geom_angle
_geom_angle_site_symmetry_1
_geom_angle_site_symmetry_3
O4 Mo1 O5 104.1(9) . .
O4 Mo1 O2 97.0(7) . .
O5 Mo1 O2 100.0(5) . .
O4 Mo1 O1 94.1(8) . .
O5 Mo1 O1 96.5(8) . .
O2 Mo1 O1 157.2(5) . .
O4 Mo1 O3 96.4(8) . .
O5 Mo1 O3 159.2(7) . .
O2 Mo1 O3 80.5(5) . .
O1 Mo1 O3 78.5(8) . .
O4 Mo1 N2 170.9(8) . .
O5 Mo1 N2 79.2(7) . .
O2 Mo1 N2 90.6(5) . .
O1 Mo1 N2 77.1(7) . .
O3 Mo1 N2 80.0(6) . .
O7 Mo2 O6 108.1(12) . .
O7 Mo2 O1 103.9(9) . .
O6 Mo2 O1 106.1(9) . .
O7 Mo2 O3 105.4(9) . 2_675
O6 Mo2 O3 108.3(10) . 2_675
O1 Mo2 O3 124.1(8) . 2_675
O7 Co1 O7 180.000(5) 1_456 2_666
O7 Co1 N3 91.0(8) 1_456 .
O7 Co1 N3 89.0(8) 2_666 .
O7 Co1 N3 89.0(8) 1_456 2_567
O7 Co1 N3 91.0(8) 2_666 2_567
N3 Co1 N3 180.000(4) . 2_567
O7 Co1 O5 83.1(7) 1_456 1_556
O7 Co1 O5 96.9(8) 2_666 1_556
N3 Co1 O5 85.5(7) . 1_556
N3 Co1 O5 94.5(7) 2_567 1_556
O7 Co1 O5 96.9(8) 1_456 2_566
O7 Co1 O5 83.1(7) 2_666 2_566
N3 Co1 O5 94.5(7) . 2_566
N3 Co1 O5 85.5(7) 2_567 2_566
O5 Co1 O5 180.000(2) 1_556 2_566
C5 N1 C1 120.2(19) . .
C10 N2 C6 115(2) . .
C10 N2 Mo1 128.5(16) . .
C6 N2 Mo1 115.8(15) . .
C11 N3 C15 117(2) . .
C11 N3 Co1 124.0(18) . .
C15 N3 Co1 118.1(16) . .
C20 N4 C16 117(2) . .
Mo2 O1 Mo1 137.0(11) . .
Mo1 O2 Mo1 180.0 . 2_575
Mo2 O3 Mo1 160.2(10) 2_675 .
Mo1 O5 Co1 170.3(9) . 1_554
Mo2 O7 Co1 162.9(13) . 1_654
N1 C1 C2 118(2) . .
N1 C1 C8 118.4(19) . .
C2 C1 C8 123(2) . .
C3 C2 C1 120(2) . .
C3 C2 H2 120.2 . .
C1 C2 H2 120.2 . .
C2 C3 C4 122(2) . .
C2 C3 C13 123(2) . .
C4 C3 C13 114(2) . .
C5 C4 C3 117(2) . .
C5 C4 H4 121.7 . .
C3 C4 H4 121.7 . .
N1 C5 C4 123(2) . .
N1 C5 C18 119(2) . .
C4 C5 C18 118(2) . .
N2 C6 C7 124(2) . .
N2 C6 H6 118.2 . .
C7 C6 H6 118.2 . .
C6 C7 C8 121(2) . .
C6 C7 H7 119.3 . .
C8 C7 H7 119.3 . .
C7 C8 C9 115(2) . .
C7 C8 C1 120(2) . .
C9 C8 C1 124(2) . .
C10 C9 C8 118(2) . .
C10 C9 H9 120.8 . .
C8 C9 H9 120.8 . .
N2 C10 C9 126(2) . .
N2 C10 H10 117.0 . .
C9 C10 H10 117.0 . .
N3 C11 C12 125(2) . .
N3 C11 H11 117.6 . .
C12 C11 H11 117.6 . .
C13 C12 C11 116(2) . .
C13 C12 H12 121.8 . .
C11 C12 H12 121.8 . .
C14 C13 C12 117(2) . .
C14 C13 C3 122(2) . .
C12 C13 C3 121(2) . .
C13 C14 C15 121(2) . .
C13 C14 H14 119.7 . .
C15 C14 H14 119.7 . .
N3 C15 C14 124(2) . .
N3 C15 H15 118.2 . .
C14 C15 H15 118.2 . .
N4 C16 C17 122(2) . .
N4 C16 H16 118.8 . .
C17 C16 H16 118.8 . .
C18 C17 C16 121(2) . .
C18 C17 H17 119.5 . .
C16 C17 H17 119.5 . .
C17 C18 C19 117(2) . .
C17 C18 C5 124(2) . .
C19 C18 C5 120(2) . .
C20 C19 C18 118(2) . .
C20 C19 H19 120.8 . .
C18 C19 H19 120.8 . .
N4 C20 C19 125(2) . .
N4 C20 H20 117.6 . .
C19 C20 H20 117.6 . .

loop_
_geom_bond_atom_site_label_1
_geom_bond_atom_site_label_2
_geom_bond_distance
_geom_bond_site_symmetry_2
Mo1 O4 1.657(17) .
Mo1 O5 1.710(16) .
Mo1 O2 1.885(2) .
Mo1 O1 1.962(17) .
Mo1 O3 2.146(17) .
Mo1 N2 2.415(19) .
Mo2 O7 1.71(2) .
Mo2 O6 1.74(2) .
Mo2 O1 1.807(16) .
Mo2 O3 1.838(18) 2_675
Co1 O7 2.09(2) 1_456
Co1 O7 2.09(2) 2_666
Co1 N3 2.128(18) .
Co1 N3 2.128(18) 2_567
Co1 O5 2.188(15) 1_556
Co1 O5 2.188(15) 2_566
N1 C5 1.34(3) .
N1 C1 1.37(3) .
N2 C10 1.33(3) .
N2 C6 1.36(3) .
N3 C11 1.25(3) .
N3 C15 1.34(3) .
N4 C20 1.31(3) .
N4 C16 1.33(3) .
O2 Mo1 1.885(2) 2_575
O3 Mo2 1.838(18) 2_675
O5 Co1 2.188(15) 1_554
O7 Co1 2.09(2) 1_654
C1 C2 1.43(3) .
C1 C8 1.45(3) .
C2 C3 1.33(3) .
C2 H2 0.9300 .
C3 C4 1.39(3) .
C3 C13 1.52(3) .
C4 C5 1.38(3) .
C4 H4 0.9300 .
C5 C18 1.47(3) .
C6 C7 1.37(3) .
C6 H6 0.9300 .
C7 C8 1.40(3) .
C7 H7 0.9300 .
C8 C9 1.41(3) .
C9 C10 1.40(3) .
C9 H9 0.9300 .
C10 H10 0.9300 .
C11 C12 1.42(3) .
C11 H11 0.9300 .
C12 C13 1.40(3) .
C12 H12 0.9300 .
C13 C14 1.34(3) .
C14 C15 1.35(3) .
C14 H14 0.9300 .
C15 H15 0.9300 .
C16 C17 1.40(3) .
C16 H16 0.9300 .
C17 C18 1.35(3) .
C17 H17 0.9300 .
C18 C19 1.40(3) .
C19 C20 1.39(3) .
C19 H19 0.9300 .
C20 H20 0.9300 .

loop_
_geom_torsion_atom_site_label_1
_geom_torsion_atom_site_label_2
_geom_torsion_atom_site_label_3
_geom_torsion_atom_site_label_4
_geom_torsion
_geom_torsion_site_symmetry_1
_geom_torsion_site_symmetry_2
_geom_torsion_site_symmetry_3
_geom_torsion_site_symmetry_4
O4 Mo1 N2 C10 131(5) . . . .
O5 Mo1 N2 C10 -116.3(19) . . . .
O2 Mo1 N2 C10 -16.2(18) . . . .
O1 Mo1 N2 C10 144.4(19) . . . .
O3 Mo1 N2 C10 64.1(18) . . . .
O4 Mo1 N2 C6 -58(6) . . . .
O5 Mo1 N2 C6 54.7(16) . . . .
O2 Mo1 N2 C6 154.8(15) . . . .
O1 Mo1 N2 C6 -44.6(16) . . . .
O3 Mo1 N2 C6 -124.9(17) . . . .
O7 Co1 N3 C11 51(2) 1_456 . . .
O7 Co1 N3 C11 -129(2) 2_666 . . .
N3 Co1 N3 C11 157(100) 2_567 . . .
O5 Co1 N3 C11 -32(2) 1_556 . . .
O5 Co1 N3 C11 148(2) 2_566 . . .
O7 Co1 N3 C15 -141.4(18) 1_456 . . .
O7 Co1 N3 C15 38.6(18) 2_666 . . .
N3 Co1 N3 C15 -36(100) 2_567 . . .
O5 Co1 N3 C15 135.6(18) 1_556 . . .
O5 Co1 N3 C15 -44.4(18) 2_566 . . .
O7 Mo2 O1 Mo1 162.8(13) . . . .
O6 Mo2 O1 Mo1 -83.3(17) . . . .
O3 Mo2 O1 Mo1 42.9(17) 2_675 . . .
O4 Mo1 O1 Mo2 77.5(15) . . . .
O5 Mo1 O1 Mo2 -177.7(13) . . . .
O2 Mo1 O1 Mo2 -41(2) . . . .
O3 Mo1 O1 Mo2 -18.2(13) . . . .
N2 Mo1 O1 Mo2 -100.4(14) . . . .
O4 Mo1 O2 Mo1 157(100) . . . 2_575
O5 Mo1 O2 Mo1 51(100) . . . 2_575
O1 Mo1 O2 Mo1 -85(100) . . . 2_575
O3 Mo1 O2 Mo1 -108(100) . . . 2_575
N2 Mo1 O2 Mo1 -28(100) . . . 2_575
O4 Mo1 O3 Mo2 142(3) . . . 2_675
O5 Mo1 O3 Mo2 -47(4) . . . 2_675
O2 Mo1 O3 Mo2 46(3) . . . 2_675
O1 Mo1 O3 Mo2 -125(3) . . . 2_675
N2 Mo1 O3 Mo2 -46(3) . . . 2_675
O4 Mo1 O5 Co1 -146(6) . . . 1_554
O2 Mo1 O5 Co1 -46(6) . . . 1_554
O1 Mo1 O5 Co1 119(6) . . . 1_554
O3 Mo1 O5 Co1 44(7) . . . 1_554
N2 Mo1 O5 Co1 43(6) . . . 1_554
O6 Mo2 O7 Co1 85(4) . . . 1_654
O1 Mo2 O7 Co1 -162(4) . . . 1_654
O3 Mo2 O7 Co1 -31(4) 2_675 . . 1_654
C5 N1 C1 C2 1(3) . . . .
C5 N1 C1 C8 177(2) . . . .
N1 C1 C2 C3 -2(3) . . . .
C8 C1 C2 C3 -178(2) . . . .
C1 C2 C3 C4 2(3) . . . .
C1 C2 C3 C13 179(2) . . . .
C2 C3 C4 C5 -2(3) . . . .
C13 C3 C4 C5 -179(2) . . . .
C1 N1 C5 C4 0(3) . . . .
C1 N1 C5 C18 -180(2) . . . .
C3 C4 C5 N1 1(3) . . . .
C3 C4 C5 C18 -180(2) . . . .
C10 N2 C6 C7 1(3) . . . .
Mo1 N2 C6 C7 -170.8(19) . . . .
N2 C6 C7 C8 -3(4) . . . .
C6 C7 C8 C9 4(3) . . . .
C6 C7 C8 C1 -179(2) . . . .
N1 C1 C8 C7 18(3) . . . .
C2 C1 C8 C7 -166(2) . . . .
N1 C1 C8 C9 -165(2) . . . .
C2 C1 C8 C9 11(4) . . . .
C7 C8 C9 C10 -3(3) . . . .
C1 C8 C9 C10 -180(2) . . . .
C6 N2 C10 C9 -1(3) . . . .
Mo1 N2 C10 C9 170.4(17) . . . .
C8 C9 C10 N2 2(3) . . . .
C15 N3 C11 C12 4(4) . . . .
Co1 N3 C11 C12 171.3(19) . . . .
N3 C11 C12 C13 -9(4) . . . .
C11 C12 C13 C14 10(4) . . . .
C11 C12 C13 C3 -176(2) . . . .
C2 C3 C13 C14 153(3) . . . .
C4 C3 C13 C14 -29(3) . . . .
C2 C3 C13 C12 -21(4) . . . .
C4 C3 C13 C12 156(2) . . . .
C12 C13 C14 C15 -6(4) . . . .
C3 C13 C14 C15 179(2) . . . .
C11 N3 C15 C14 1(4) . . . .
Co1 N3 C15 C14 -167(2) . . . .
C13 C14 C15 N3 0(4) . . . .
C20 N4 C16 C17 -3(4) . . . .
N4 C16 C17 C18 2(4) . . . .
C16 C17 C18 C19 0(3) . . . .
C16 C17 C18 C5 180(2) . . . .
N1 C5 C18 C17 179(2) . . . .
C4 C5 C18 C17 0(3) . . . .
N1 C5 C18 C19 -1(3) . . . .
C4 C5 C18 C19 180(2) . . . .
C17 C18 C19 C20 0(3) . . . .
C5 C18 C19 C20 -180(2) . . . .
C16 N4 C20 C19 3(4) . . . .
C18 C19 C20 N4 -2(4) . . . .
